data_2215971
loop_
_publ_author_name
'Yu, Haibo'
'Zhang, Bingnan'
'Fang, Jianxin'

_publ_section_title
;
 (<i>E</i>)-3-(2-Nitriminoimidazolidin-1-yl)-1-phenylpropan-1-one
;
_journal_coeditor_code HG2297
_journal_issue 11
_journal_name_full 'Acta Crystallographica Section E'
_journal_page_first o4242
_journal_page_last o4242
_journal_paper_doi 10.1107/S1600536807047939
_journal_volume 63
_journal_year 2007
_chemical_formula_iupac 'C12 H14 N4 O3'
_chemical_formula_moiety 'C12 H14 N4 O3'
_chemical_formula_sum 'C12 H14 N4 O3'
_chemical_formula_weight 262.27
_chemical_name_common
;
(E)-N-(1-(3-oxo-3-phenylpropyl)imidazolidin-2-ylidene)nitramide
;
_chemical_name_systematic
;
(E)-3-(2-Nitriminoimidazolidin-1-yl)-1-phenylpropan-1-one
;
_space_group_IT_number 14
_symmetry_cell_setting monoclinic
_symmetry_space_group_name_Hall '-P 2ybc'
_symmetry_space_group_name_H-M 'P 1 21/c 1'
_atom_sites_solution_hydrogens geom
_atom_sites_solution_primary direct
_atom_sites_solution_secondary difmap
_audit_creation_method SHELXL97
_cell_angle_alpha 90.00
_cell_angle_beta 102.098(4)
_cell_angle_gamma 90.00
_cell_formula_units_Z 4
_cell_length_a 15.346(4)
_cell_length_b 6.0908(15)
_cell_length_c 13.784(3)
_cell_measurement_reflns_used 1967
_cell_measurement_temperature 294(2)
_cell_measurement_theta_max 26.23
_cell_measurement_theta_min 2.71
_cell_volume 1259.8(5)
_computing_cell_refinement 'SMART (Bruker, 2001)'
_computing_data_collection 'SMART (Bruker, 2001)'
_computing_data_reduction 'SAINT (Bruker, 2001)'
_computing_molecular_graphics 'SHELXTL (Bruker, 2001)'
_computing_publication_material 'SHELXTL (Bruker, 2001)'
_computing_structure_refinement 'SHELXL97 (Sheldrick, 1997)'
_computing_structure_solution 'SHELXS97 (Sheldrick, 1997)'
_diffrn_ambient_temperature 294(2)
_diffrn_measured_fraction_theta_full 0.996
_diffrn_measured_fraction_theta_max 0.996
_diffrn_measurement_device_type 'Bruker SMART CCD area-detector'
_diffrn_measurement_method '\f and \w'
_diffrn_radiation_monochromator graphite
_diffrn_radiation_source 'fine-focus sealed tube'
_diffrn_radiation_type MoK\a
_diffrn_radiation_wavelength 0.71073
_diffrn_reflns_av_R_equivalents 0.0392
_diffrn_reflns_av_sigmaI/netI 0.0424
_diffrn_reflns_limit_h_max 19
_diffrn_reflns_limit_h_min -18
_diffrn_reflns_limit_k_max 7
_diffrn_reflns_limit_k_min -6
_diffrn_reflns_limit_l_max 14
_diffrn_reflns_limit_l_min -17
_diffrn_reflns_number 6913
_diffrn_reflns_theta_full 26.40
_diffrn_reflns_theta_max 26.40
_diffrn_reflns_theta_min 1.36
_diffrn_standards_decay_% 0
_diffrn_standards_number 0
_exptl_absorpt_coefficient_mu 0.102
_exptl_absorpt_correction_T_max 0.9798
_exptl_absorpt_correction_T_min 0.9719
_exptl_absorpt_correction_type multi-scan
_exptl_absorpt_process_details '(SADABS; Sheldrick, 1996)'
_exptl_crystal_colour colourless
_exptl_crystal_density_diffrn 1.383
_exptl_crystal_density_method 'not measured'
_exptl_crystal_description block
_exptl_crystal_F_000 552
_exptl_crystal_size_max 0.28
_exptl_crystal_size_mid 0.24
_exptl_crystal_size_min 0.20
_refine_diff_density_max 0.174
_refine_diff_density_min -0.191
_refine_ls_extinction_coef 0.015(3)
_refine_ls_extinction_method 'SHELXL97 (Sheldrick, 1997)'
_refine_ls_goodness_of_fit_ref 1.000
_refine_ls_hydrogen_treatment constr
_refine_ls_matrix_type full
_refine_ls_number_parameters 173
_refine_ls_number_reflns 2582
_refine_ls_number_restraints 0
_refine_ls_restrained_S_all 1.000
_refine_ls_R_factor_all 0.0857
_refine_ls_R_factor_gt 0.0444
_refine_ls_shift/su_max 0.000
_refine_ls_shift/su_mean 0.000
_refine_ls_structure_factor_coef Fsqd
_refine_ls_weighting_details 'calc w = 1/[\s^2^(Fo^2^)+(0.0576P)^2^+0.2621P] where P=(Fo^2^+2Fc^2^)/3'
_refine_ls_weighting_scheme calc
_refine_ls_wR_factor_gt 0.1099
_refine_ls_wR_factor_ref 0.1347
_reflns_number_gt 1534
_reflns_number_total 2582
_reflns_threshold_expression I>2\s(I)
_cod_data_source_file hg2297.cif
_cod_data_source_block I
_cod_original_sg_symbol_H-M 'P 21/c'
_cod_database_code 2215971
_cod_database_fobs_code 2215971

loop_
_symmetry_equiv_pos_as_xyz
'x, y, z'
'-x, y+1/2, -z+1/2'
'-x, -y, -z'
'x, -y-1/2, z-1/2'

loop_
_atom_site_type_symbol
_atom_site_label
_atom_site_fract_x
_atom_site_fract_y
_atom_site_fract_z
_atom_site_U_iso_or_equiv
_atom_site_adp_type
_atom_site_calc_flag
_atom_site_refinement_flags
_atom_site_occupancy
O O1 0.89456(9) 0.4085(3) 0.57018(12) 0.0741(5) Uani d . 1
O O2 0.62133(12) 0.2316(4) 0.85036(15) 0.1197(8) Uani d . 1
O O3 0.54319(14) -0.0283(4) 0.77931(16) 0.1252(8) Uani d . 1
N N1 0.68641(11) -0.0235(3) 0.57030(13) 0.0690(5) Uani d . 1
N N2 0.58391(13) -0.2046(4) 0.62248(17) 0.0955(7) Uani d . 1
H H2 0.5493 -0.2437 0.6611 0.115 Uiso calc R 1
N N3 0.65419(10) 0.1137(3) 0.71315(13) 0.0668(5) Uani d . 1
N N4 0.60406(13) 0.1005(4) 0.78249(15) 0.0814(6) Uani d . 1
C C1 1.07620(13) 0.3262(3) 0.62309(14) 0.0575(5) Uani d . 1
H H1 1.0577 0.4668 0.6018 0.069 Uiso calc R 1
C C2 1.16612(14) 0.2813(4) 0.65379(16) 0.0666(6) Uani d . 1
H H2A 1.2078 0.3920 0.6533 0.080 Uiso calc R 1
C C3 1.19427(14) 0.0738(4) 0.68500(15) 0.0670(6) Uani d . 1
H H3 1.2547 0.0448 0.7069 0.080 Uiso calc R 1
C C4 1.13284(14) -0.0900(4) 0.68366(16) 0.0694(6) Uani d . 1
H H4 1.1519 -0.2313 0.7031 0.083 Uiso calc R 1
C C5 1.04285(14) -0.0474(4) 0.65363(15) 0.0613(6) Uani d . 1
H H5 1.0018 -0.1597 0.6534 0.074 Uiso calc R 1
C C6 1.01342(12) 0.1622(3) 0.62384(12) 0.0483(5) Uani d . 1
C C7 0.91721(13) 0.2204(3) 0.59318(13) 0.0528(5) Uani d . 1
C C8 0.84777(12) 0.0457(3) 0.59221(14) 0.0560(5) Uani d . 1
H H8A 0.8564 -0.0212 0.6574 0.067 Uiso calc R 1
H H8B 0.8550 -0.0676 0.5451 0.067 Uiso calc R 1
C C9 0.75451(12) 0.1381(4) 0.56442(15) 0.0630(6) Uani d . 1
H H9A 0.7491 0.2595 0.6083 0.076 Uiso calc R 1
H H9B 0.7446 0.1951 0.4973 0.076 Uiso calc R 1
C C10 0.66626(17) -0.2033(5) 0.5001(2) 0.0954(9) Uani d . 1
H H10A 0.7167 -0.3017 0.5055 0.114 Uiso calc R 1
H H10B 0.6496 -0.1494 0.4326 0.114 Uiso calc R 1
C C11 0.58803(18) -0.3171(5) 0.5314(2) 0.1044(10) Uani d . 1
H H11A 0.5334 -0.2981 0.4821 0.125 Uiso calc R 1
H H11B 0.5994 -0.4727 0.5427 0.125 Uiso calc R 1
C C12 0.63860(12) -0.0357(4) 0.64033(16) 0.0596(5) Uani d . 1

loop_
_atom_site_aniso_label
_atom_site_aniso_U_11
_atom_site_aniso_U_22
_atom_site_aniso_U_33
_atom_site_aniso_U_12
_atom_site_aniso_U_13
_atom_site_aniso_U_23
O1 0.0635(9) 0.0647(10) 0.0971(12) -0.0063(8) 0.0236(8) 0.0197(8)
O2 0.0866(13) 0.189(2) 0.0880(13) -0.0068(14) 0.0296(10) -0.0507(15)
O3 0.1108(15) 0.163(2) 0.1241(17) -0.0436(16) 0.0761(13) -0.0316(15)
N1 0.0608(10) 0.0798(13) 0.0744(12) -0.0253(9) 0.0326(9) -0.0172(10)
N2 0.0827(14) 0.1091(17) 0.1117(17) -0.0450(13) 0.0591(12) -0.0252(14)
N3 0.0461(9) 0.0920(14) 0.0656(11) -0.0005(9) 0.0192(8) -0.0066(10)
N4 0.0522(11) 0.1243(19) 0.0696(13) 0.0040(12) 0.0174(9) -0.0096(13)
C1 0.0618(12) 0.0540(12) 0.0613(12) -0.0126(10) 0.0236(10) -0.0065(9)
C2 0.0551(13) 0.0727(15) 0.0761(15) -0.0174(11) 0.0232(11) -0.0169(12)
C3 0.0563(12) 0.0864(17) 0.0583(13) 0.0008(12) 0.0119(10) -0.0079(12)
C4 0.0686(14) 0.0687(14) 0.0697(14) 0.0024(12) 0.0117(11) 0.0087(11)
C5 0.0660(13) 0.0586(13) 0.0601(12) -0.0130(10) 0.0148(10) 0.0075(10)
C6 0.0539(11) 0.0547(12) 0.0395(10) -0.0108(9) 0.0171(8) -0.0027(8)
C7 0.0624(12) 0.0554(13) 0.0448(11) -0.0102(10) 0.0207(9) 0.0042(9)
C8 0.0558(11) 0.0613(13) 0.0538(11) -0.0144(10) 0.0178(9) -0.0012(9)
C9 0.0553(12) 0.0714(15) 0.0659(13) -0.0175(10) 0.0210(10) -0.0018(11)
C10 0.0881(17) 0.105(2) 0.107(2) -0.0444(16) 0.0515(15) -0.0386(17)
C11 0.0877(18) 0.113(2) 0.128(2) -0.0473(17) 0.0580(17) -0.0403(19)
C12 0.0395(10) 0.0732(14) 0.0682(13) 0.00 0.0164(9) 0.0008(11)

loop_
_atom_type_symbol
_atom_type_description
_atom_type_scat_dispersion_real
_atom_type_scat_dispersion_imag
_atom_type_scat_source
C C 0.0033 0.0016 'International Tables Vol C Tables 4.2.6.8 and 6.1.1.4'
H H 0.0000 0.0000 'International Tables Vol C Tables 4.2.6.8 and 6.1.1.4'
N N 0.0061 0.0033 'International Tables Vol C Tables 4.2.6.8 and 6.1.1.4'
O O 0.0106 0.0060 'International Tables Vol C Tables 4.2.6.8 and 6.1.1.4'

loop_
_geom_angle_atom_site_label_1
_geom_angle_atom_site_label_2
_geom_angle_atom_site_label_3
_geom_angle
C12 N1 C9 126.26(18)
C12 N1 C10 111.61(17)
C9 N1 C10 122.04(16)
C12 N2 C11 113.02(18)
C12 N2 H2 123.5
C11 N2 H2 123.5
C12 N3 N4 116.87(19)
O3 N4 O2 119.6(2)
O3 N4 N3 124.2(2)
O2 N4 N3 116.2(2)
C2 C1 C6 120.3(2)
C2 C1 H1 119.9
C6 C1 H1 119.9
C3 C2 C1 120.4(2)
C3 C2 H2A 119.8
C1 C2 H2A 119.8
C4 C3 C2 119.7(2)
C4 C3 H3 120.2
C2 C3 H3 120.2
C3 C4 C5 120.6(2)
C3 C4 H4 119.7
C5 C4 H4 119.7
C4 C5 C6 120.34(19)
C4 C5 H5 119.8
C6 C5 H5 119.8
C5 C6 C1 118.72(19)
C5 C6 C7 122.99(17)
C1 C6 C7 118.29(18)
O1 C7 C6 120.55(17)
O1 C7 C8 119.96(18)
C6 C7 C8 119.49(17)
C7 C8 C9 111.77(17)
C7 C8 H8A 109.3
C9 C8 H8A 109.3
C7 C8 H8B 109.3
C9 C8 H8B 109.3
H8A C8 H8B 107.9
N1 C9 C8 112.88(18)
N1 C9 H9A 109.0
C8 C9 H9A 109.0
N1 C9 H9B 109.0
C8 C9 H9B 109.0
H9A C9 H9B 107.8
N1 C10 C11 103.03(19)
N1 C10 H10A 111.2
C11 C10 H10A 111.2
N1 C10 H10B 111.2
C11 C10 H10B 111.2
H10A C10 H10B 109.1
N2 C11 C10 102.15(19)
N2 C11 H11A 111.3
C10 C11 H11A 111.3
N2 C11 H11B 111.3
C10 C11 H11B 111.3
H11A C11 H11B 109.2
N2 C12 N1 109.5(2)
N2 C12 N3 132.64(19)
N1 C12 N3 117.82(18)

loop_
_geom_bond_atom_site_label_1
_geom_bond_atom_site_label_2
_geom_bond_distance
O1 C7 1.220(2)
O2 N4 1.216(3)
O3 N4 1.214(3)
N1 C12 1.332(2)
N1 C9 1.450(2)
N1 C10 1.451(3)
N2 C12 1.318(3)
N2 C11 1.443(3)
N2 H2 0.8600
N3 C12 1.338(3)
N3 N4 1.349(2)
C1 C2 1.383(3)
C1 C6 1.390(2)
C1 H1 0.9300
C2 C3 1.375(3)
C2 H2A 0.9300
C3 C4 1.370(3)
C3 H3 0.9300
C4 C5 1.381(3)
C4 H4 0.9300
C5 C6 1.387(3)
C5 H5 0.9300
C6 C7 1.491(3)
C7 C8 1.504(3)
C8 C9 1.511(3)
C8 H8A 0.9700
C8 H8B 0.9700
C9 H9A 0.9700
C9 H9B 0.9700
C10 C11 1.525(3)
C10 H10A 0.9700
C10 H10B 0.9700
C11 H11A 0.9700
C11 H11B 0.9700

loop_
_geom_hbond_atom_site_label_D
_geom_hbond_atom_site_label_H
_geom_hbond_atom_site_label_A
_geom_hbond_site_symmetry_A
_geom_hbond_distance_DH
_geom_hbond_distance_HA
_geom_hbond_distance_DA
_geom_hbond_angle_DHA
_geom_hbond_publ_flag
N2 H2 O2 2_646 0.86 2.60 3.272(3) 136.4 y
N2 H2 O3 2_646 0.86 2.49 3.260(3) 150.0 y
C9 H9B O2 4_565 0.97 2.50 3.314(3) 140.9 y
N2 H2 O3 . 0.86 2.11 2.605(3) 116.0 y
C9 H9A N3 . 0.97 2.42 2.814(2) 103.5 y

loop_
_geom_torsion_atom_site_label_1
_geom_torsion_atom_site_label_2
_geom_torsion_atom_site_label_3
_geom_torsion_atom_site_label_4
_geom_torsion
C12 N3 N4 O3 -4.6(3)
C12 N3 N4 O2 177.2(2)
C6 C1 C2 C3 0.2(3)
C1 C2 C3 C4 1.3(3)
C2 C3 C4 C5 -1.6(3)
C3 C4 C5 C6 0.4(3)
C4 C5 C6 C1 1.2(3)
C4 C5 C6 C7 -178.32(17)
C2 C1 C6 C5 -1.5(3)
C2 C1 C6 C7 178.05(16)
C5 C6 C7 O1 177.96(18)
C1 C6 C7 O1 -1.6(3)
C5 C6 C7 C8 -1.1(3)
C1 C6 C7 C8 179.35(16)
O1 C7 C8 C9 -2.1(3)
C6 C7 C8 C9 177.01(15)
C12 N1 C9 C8 105.8(2)
C10 N1 C9 C8 -70.6(3)
C7 C8 C9 N1 -175.57(16)
C12 N1 C10 C11 6.7(3)
C9 N1 C10 C11 -176.4(2)
C12 N2 C11 C10 7.1(3)
N1 C10 C11 N2 -7.8(3)
C11 N2 C12 N1 -3.2(3)
C11 N2 C12 N3 178.0(2)
C9 N1 C12 N2 -179.2(2)
C10 N1 C12 N2 -2.6(3)
C9 N1 C12 N3 -0.3(3)
C10 N1 C12 N3 176.4(2)
N4 N3 C12 N2 -2.3(4)
N4 N3 C12 N1 178.99(19)

loop_
_cod_related_entry_id
_cod_related_entry_database
_cod_related_entry_code
1 ChemSpider 21121264
